data_2002703
loop_
_publ_author_name
'Kluever, E'
'Mueller-Buschbaum, Hk'

_publ_section_title 'Ein neues Mangan(II)-Oxowolframat: Mn3 W O6'
_journal_name_full
;
Zeitschrift fuer Anorganische und Allgemeine Chemie
;
_journal_page_first 733
_journal_page_last 736
_journal_paper_doi 10.1002/zaac.19946200425
_journal_volume 620
_journal_year 1994
_chemical_formula_structural 'Mn3 (W O6)'
_chemical_formula_sum 'Mn3 O6 W'
_chemical_name_systematic 'Trimanganese tungstate'
_space_group_IT_number 148
_symmetry_cell_setting trigonal
_symmetry_space_group_name_Hall '-R 3'
_symmetry_space_group_name_H-M 'R -3 :H'
_cell_angle_alpha 90
_cell_angle_beta 90
_cell_angle_gamma 120
_cell_formula_units_Z 6
_cell_length_a 8.8931(18)
_cell_length_b 8.8931(18)
_cell_length_c 10.4782(19)
_cell_volume 717.7
_refine_ls_R_factor_all 0.05
_cod_original_sg_symbol_H-M 'R -3 H'
_cod_database_code 2002703

loop_
_symmetry_equiv_pos_as_xyz
x,y,z
-y,x-y,z
y-x,-x,z
-x,-y,-z
y,y-x,-z
x-y,x,-z
1/3+x,2/3+y,2/3+z
2/3+x,1/3+y,1/3+z
1/3-y,2/3+x-y,2/3+z
2/3-y,1/3+x-y,1/3+z
1/3-x+y,2/3-x,2/3+z
2/3-x+y,1/3-x,1/3+z
1/3-x,2/3-y,2/3-z
2/3-x,1/3-y,1/3-z
1/3+y,2/3-x+y,2/3-z
2/3+y,1/3-x+y,1/3-z
1/3+x-y,2/3+x,2/3-z
2/3+x-y,1/3+x,1/3-z

loop_
_atom_site_label
_atom_site_type_symbol
_atom_site_symmetry_multiplicity
_atom_site_Wyckoff_symbol
_atom_site_fract_x
_atom_site_fract_y
_atom_site_fract_z
_atom_site_occupancy
_atom_site_attached_hydrogens
_atom_site_calc_flag
Mn1 Mn2+ 18 f 0.2680(3) 0.0392(3) 0.2903(2) 1. 0 d
W1 W6+ 3 a 0. 0. 0. 1. 0 d
W2 W6+ 3 b 0. 0. 0.5 1. 0 d
O1 O2- 18 f 0.356(1) 0.505(1) 0.055(1) 1. 0 d
O2 O2- 18 f 0.525(1) 0.693(1) 0.765(1) 1. 0 d

loop_
_atom_type_symbol
_atom_type_oxidation_number
Mn2+ 2.000
W6+ 6.000
O2- -2.000
